data_4065725
loop_
_publ_author_name
'Li, Danfeng'
'Li, Shihui'
'Cui, Dongmei'
'Zhang, Xuequan'

_publ_section_title
;
 \b-Diketiminato Rare-Earth Metal Complexes. Structures, Catalysis, and
 Active Species for Highlycis-1,4-Selective Polymerization of Isoprene
;
_journal_issue 9
_journal_name_full Organometallics
_journal_page_first 2186
_journal_paper_doi 10.1021/om100100r
_journal_volume 29
_journal_year 2010
_chemical_formula_sum 'C25 H41 B2 N2 O Y'
_chemical_formula_weight 496.13
_chemical_name_systematic
; 
 ? 
;
_space_group_IT_number 14
_symmetry_cell_setting monoclinic
_symmetry_space_group_name_Hall '-P 2yn'
_symmetry_space_group_name_H-M 'P 1 21/n 1'
_atom_sites_solution_hydrogens geom
_atom_sites_solution_primary direct
_atom_sites_solution_secondary difmap
_audit_creation_method SHELXL-97
_cell_angle_alpha 90.00
_cell_angle_beta 109.9470(10)
_cell_angle_gamma 90.00
_cell_formula_units_Z 4
_cell_length_a 12.6209(6)
_cell_length_b 16.4405(8)
_cell_length_c 13.8050(6)
_cell_measurement_temperature 186.5(2)
_cell_volume 2692.6(2)
_computing_structure_refinement 'SHELXL-97 (Sheldrick, 1997)'
_computing_structure_solution 'SHELXS-97 (Sheldrick, 1990)'
_diffrn_ambient_temperature 186.5(2)
_diffrn_measured_fraction_theta_full 0.999
_diffrn_measured_fraction_theta_max 0.999
_diffrn_radiation_monochromator graphite
_diffrn_radiation_source 'fine-focus sealed tube'
_diffrn_radiation_type MoK\a
_diffrn_radiation_wavelength 0.71073
_diffrn_reflns_av_R_equivalents 0.0345
_diffrn_reflns_av_sigmaI/netI 0.0423
_diffrn_reflns_limit_h_max 12
_diffrn_reflns_limit_h_min -15
_diffrn_reflns_limit_k_max 19
_diffrn_reflns_limit_k_min -19
_diffrn_reflns_limit_l_max 16
_diffrn_reflns_limit_l_min -10
_diffrn_reflns_number 13676
_diffrn_reflns_theta_full 25.07
_diffrn_reflns_theta_max 25.07
_diffrn_reflns_theta_min 1.89
_exptl_absorpt_coefficient_mu 2.183
_exptl_absorpt_correction_T_max 0.7214
_exptl_absorpt_correction_T_min 0.6692
_exptl_absorpt_correction_type multi-scan
_exptl_crystal_density_diffrn 1.224
_exptl_crystal_density_method 'not measured'
_exptl_crystal_F_000 1048
_exptl_crystal_size_max 0.20
_exptl_crystal_size_mid 0.18
_exptl_crystal_size_min 0.16
_refine_diff_density_max 0.347
_refine_diff_density_min -0.325
_refine_diff_density_rms 0.055
_refine_ls_extinction_method none
_refine_ls_goodness_of_fit_ref 1.018
_refine_ls_hydrogen_treatment mixed
_refine_ls_matrix_type full
_refine_ls_number_parameters 318
_refine_ls_number_reflns 4774
_refine_ls_number_restraints 0
_refine_ls_restrained_S_all 1.018
_refine_ls_R_factor_all 0.0520
_refine_ls_R_factor_gt 0.0333
_refine_ls_shift/su_max 0.001
_refine_ls_shift/su_mean 0.000
_refine_ls_structure_factor_coef Fsqd
_refine_ls_weighting_details 'calc w=1/[\s^2^(Fo^2^)+(0.0454P)^2^+0.6397P] where P=(Fo^2^+2Fc^2^)/3'
_refine_ls_weighting_scheme calc
_refine_ls_wR_factor_gt 0.0799
_refine_ls_wR_factor_ref 0.0868
_reflns_number_gt 3686
_reflns_number_total 4774
_reflns_threshold_expression >2sigma(I)
_cod_data_source_file om100100r_si_001.cif
_cod_data_source_block 8
_cod_original_sg_symbol_H-M P2(1)/n
_cod_database_code 4065725

loop_
_symmetry_equiv_pos_as_xyz
'x, y, z'
'-x+1/2, y+1/2, -z+1/2'
'-x, -y, -z'
'x-1/2, -y-1/2, z-1/2'

loop_
_atom_site_label
_atom_site_type_symbol
_atom_site_fract_x
_atom_site_fract_y
_atom_site_fract_z
_atom_site_U_iso_or_equiv
_atom_site_adp_type
_atom_site_occupancy
_atom_site_symmetry_multiplicity
_atom_site_calc_flag
_atom_site_refinement_flags
B1 B 0.7161(3) 0.4820(3) 0.9744(3) 0.0430(9) Uani 1 1 d .
B2 B 0.6542(4) 0.5052(3) 0.6524(4) 0.0522(11) Uani 1 1 d .
C1 C 0.5963(3) 0.15930(18) 0.9155(2) 0.0439(8) Uani 1 1 d .
H1A H 0.5607 0.1786 0.9625 0.066 Uiso 1 1 calc R
H1B H 0.6555 0.1221 0.9507 0.066 Uiso 1 1 calc R
H1C H 0.5416 0.1320 0.8588 0.066 Uiso 1 1 calc R
C2 C 0.6451(2) 0.23054(16) 0.87553(19) 0.0304(6) Uani 1 1 d .
C3 C 0.7599(2) 0.22597(17) 0.8918(2) 0.0360(7) Uani 1 1 d .
H3 H 0.7993 0.1887 0.9417 0.043 Uiso 1 1 calc R
C4 C 0.8256(2) 0.26844(17) 0.8452(2) 0.0313(6) Uani 1 1 d .
C5 C 0.9390(2) 0.2313(2) 0.8566(3) 0.0458(8) Uani 1 1 d .
H5A H 0.9378 0.2107 0.7911 0.069 Uiso 1 1 calc R
H5B H 0.9544 0.1876 0.9056 0.069 Uiso 1 1 calc R
H5C H 0.9966 0.2720 0.8803 0.069 Uiso 1 1 calc R
C6 C 0.4569(2) 0.27699(16) 0.7953(2) 0.0282(6) Uani 1 1 d .
C7 C 0.4020(2) 0.23806(17) 0.7013(2) 0.0349(7) Uani 1 1 d .
C8 C 0.2848(2) 0.23206(19) 0.6674(2) 0.0425(8) Uani 1 1 d .
H8 H 0.2471 0.2060 0.6054 0.051 Uiso 1 1 calc R
C9 C 0.2245(2) 0.2641(2) 0.7243(2) 0.0451(8) Uani 1 1 d .
H9 H 0.1462 0.2619 0.6993 0.054 Uiso 1 1 calc R
C10 C 0.2793(2) 0.29958(18) 0.8181(2) 0.0394(7) Uani 1 1 d .
H10 H 0.2376 0.3201 0.8566 0.047 Uiso 1 1 calc R
C11 C 0.3965(2) 0.30530(16) 0.8567(2) 0.0325(7) Uani 1 1 d .
C12 C 0.4540(3) 0.34077(19) 0.9618(2) 0.0415(7) Uani 1 1 d .
H12A H 0.5028 0.3007 1.0053 0.062 Uiso 1 1 calc R
H12B H 0.3983 0.3570 0.9911 0.062 Uiso 1 1 calc R
H12C H 0.4975 0.3873 0.9563 0.062 Uiso 1 1 calc R
C13 C 0.4678(3) 0.2043(2) 0.6376(2) 0.0473(8) Uani 1 1 d .
H13A H 0.5021 0.2482 0.6132 0.071 Uiso 1 1 calc R
H13B H 0.4179 0.1750 0.5799 0.071 Uiso 1 1 calc R
H13C H 0.5252 0.1683 0.6791 0.071 Uiso 1 1 calc R
C14 C 0.8612(2) 0.36276(16) 0.7314(2) 0.0293(6) Uani 1 1 d .
C15 C 0.8358(2) 0.33512(18) 0.6306(2) 0.0351(7) Uani 1 1 d .
C16 C 0.8984(3) 0.3646(2) 0.5730(2) 0.0419(8) Uani 1 1 d .
H16 H 0.8822 0.3465 0.5057 0.050 Uiso 1 1 calc R
C17 C 0.9833(3) 0.41969(19) 0.6128(2) 0.0452(8) Uani 1 1 d .
H17 H 1.0241 0.4390 0.5728 0.054 Uiso 1 1 calc R
C18 C 1.0081(3) 0.4465(2) 0.7131(3) 0.0433(8) Uani 1 1 d .
H18 H 1.0660 0.4839 0.7402 0.052 Uiso 1 1 calc R
C19 C 0.9481(2) 0.41860(17) 0.7738(2) 0.0350(7) Uani 1 1 d .
C20 C 0.9758(3) 0.4497(2) 0.8820(2) 0.0522(9) Uani 1 1 d .
H20A H 0.9229 0.4913 0.8833 0.078 Uiso 1 1 calc R
H20B H 1.0506 0.4720 0.9054 0.078 Uiso 1 1 calc R
H20C H 0.9717 0.4058 0.9264 0.078 Uiso 1 1 calc R
C21 C 0.7429(3) 0.2748(2) 0.5851(2) 0.0514(9) Uani 1 1 d .
H21A H 0.7577 0.2264 0.6265 0.077 Uiso 1 1 calc R
H21B H 0.7391 0.2614 0.5163 0.077 Uiso 1 1 calc R
H21C H 0.6725 0.2979 0.5835 0.077 Uiso 1 1 calc R
C22 C 0.4122(3) 0.5286(2) 0.7884(3) 0.0541(9) Uani 1 1 d .
H22A H 0.4671 0.5723 0.8060 0.065 Uiso 1 1 calc R
H22B H 0.3957 0.5133 0.8497 0.065 Uiso 1 1 calc R
C23 C 0.3078(4) 0.5546(3) 0.7054(3) 0.0947(16) Uani 1 1 d .
H23A H 0.2440 0.5521 0.7293 0.114 Uiso 1 1 calc R
H23B H 0.3155 0.6101 0.6848 0.114 Uiso 1 1 calc R
C24 C 0.2913(4) 0.5023(3) 0.6227(4) 0.124(2) Uani 1 1 d .
H24A H 0.2887 0.5334 0.5623 0.149 Uiso 1 1 calc R
H24B H 0.2195 0.4747 0.6078 0.149 Uiso 1 1 calc R
C25 C 0.3776(3) 0.4445(2) 0.6436(2) 0.0522(9) Uani 1 1 d .
H25A H 0.4170 0.4496 0.5946 0.063 Uiso 1 1 calc R
H25B H 0.3466 0.3900 0.6383 0.063 Uiso 1 1 calc R
N1 N 0.57727(17) 0.29070(13) 0.82530(16) 0.0259(5) Uani 1 1 d .
N2 N 0.79178(18) 0.33591(13) 0.78992(16) 0.0278(5) Uani 1 1 d .
O O 0.45474(15) 0.45939(11) 0.74793(14) 0.0349(5) Uani 1 1 d .
Y Y 0.64543(2) 0.418313(15) 0.800367(19) 0.02677(10) Uani 1 1 d .
H28 H 0.622(3) 0.4755(18) 0.944(2) 0.053(9) Uiso 1 1 d .
H30 H 0.611(2) 0.4397(19) 0.634(2) 0.047(9) Uiso 1 1 d .
H26 H 0.754(3) 0.4188(19) 0.971(2) 0.055(9) Uiso 1 1 d .
H32 H 0.661(3) 0.536(2) 0.590(3) 0.076(11) Uiso 1 1 d .
H33 H 0.597(3) 0.5362(19) 0.690(2) 0.060(10) Uiso 1 1 d .
H29 H 0.737(3) 0.516(2) 0.912(2) 0.061(10) Uiso 1 1 d .
H27 H 0.745(3) 0.5101(19) 1.049(2) 0.060(10) Uiso 1 1 d .
H31 H 0.740(3) 0.502(2) 0.719(3) 0.079(11) Uiso 1 1 d .

loop_
_atom_site_aniso_label
_atom_site_aniso_U_11
_atom_site_aniso_U_22
_atom_site_aniso_U_33
_atom_site_aniso_U_23
_atom_site_aniso_U_13
_atom_site_aniso_U_12
B1 0.033(2) 0.056(2) 0.039(2) -0.0156(19) 0.0115(16) -0.0054(18)
B2 0.059(3) 0.053(3) 0.055(3) 0.021(2) 0.034(2) 0.010(2)
C1 0.0420(19) 0.0409(18) 0.051(2) 0.0139(15) 0.0187(15) 0.0008(15)
C2 0.0365(16) 0.0327(16) 0.0228(14) 0.0013(12) 0.0113(12) -0.0003(13)
C3 0.0328(16) 0.0396(17) 0.0326(16) 0.0100(13) 0.0071(13) 0.0061(13)
C4 0.0266(15) 0.0383(17) 0.0274(15) -0.0029(12) 0.0071(12) 0.0019(13)
C5 0.0340(17) 0.049(2) 0.056(2) 0.0112(16) 0.0171(15) 0.0084(15)
C6 0.0280(15) 0.0268(15) 0.0308(15) 0.0059(11) 0.0114(12) -0.0006(12)
C7 0.0341(16) 0.0378(17) 0.0317(16) 0.0025(13) 0.0099(12) -0.0035(14)
C8 0.0358(18) 0.051(2) 0.0341(17) 0.0033(14) 0.0041(14) -0.0075(15)
C9 0.0268(16) 0.055(2) 0.051(2) 0.0155(16) 0.0103(14) -0.0018(15)
C10 0.0383(18) 0.0404(17) 0.0458(19) 0.0113(14) 0.0226(15) 0.0056(14)
C11 0.0354(17) 0.0293(15) 0.0359(16) 0.0072(12) 0.0162(13) 0.0018(13)
C12 0.0457(19) 0.0462(19) 0.0394(18) -0.0043(14) 0.0235(15) -0.0011(15)
C13 0.046(2) 0.058(2) 0.0365(18) -0.0136(15) 0.0114(15) -0.0055(16)
C14 0.0267(15) 0.0347(16) 0.0295(15) 0.0006(12) 0.0136(12) 0.0036(12)
C15 0.0313(16) 0.0440(18) 0.0323(16) -0.0041(13) 0.0138(13) 0.0073(14)
C16 0.0410(18) 0.055(2) 0.0344(17) 0.0037(15) 0.0188(14) 0.0141(16)
C17 0.0427(19) 0.052(2) 0.053(2) 0.0147(17) 0.0323(16) 0.0109(17)
C18 0.0361(18) 0.0407(18) 0.060(2) -0.0013(15) 0.0255(16) -0.0026(14)
C19 0.0290(15) 0.0403(17) 0.0397(17) -0.0028(14) 0.0167(13) 0.0002(14)
C20 0.0400(19) 0.067(2) 0.053(2) -0.0215(17) 0.0210(16) -0.0173(17)
C21 0.0443(19) 0.072(2) 0.0410(19) -0.0231(16) 0.0185(15) -0.0071(17)
C22 0.050(2) 0.060(2) 0.054(2) -0.0085(17) 0.0192(17) 0.0165(18)
C23 0.071(3) 0.092(3) 0.095(4) -0.023(3) -0.005(2) 0.046(3)
C24 0.101(4) 0.131(4) 0.086(3) -0.043(3) -0.037(3) 0.078(3)
C25 0.046(2) 0.052(2) 0.0408(19) -0.0059(15) -0.0078(15) 0.0099(16)
N1 0.0251(12) 0.0287(12) 0.0253(12) -0.0002(9) 0.0102(9) 0.0003(10)
N2 0.0273(12) 0.0320(13) 0.0253(12) -0.0034(10) 0.0108(10) -0.0013(10)
O 0.0333(11) 0.0364(11) 0.0313(11) -0.0012(9) 0.0064(8) 0.0053(9)
Y 0.02796(15) 0.02717(15) 0.02647(15) -0.00067(11) 0.01097(11) 0.00073(12)

loop_
_atom_type_symbol
_atom_type_description
_atom_type_scat_dispersion_real
_atom_type_scat_dispersion_imag
_atom_type_scat_source
C C 0.0033 0.0016 'International Tables Vol C Tables 4.2.6.8 and 6.1.1.4'
H H 0.0000 0.0000 'International Tables Vol C Tables 4.2.6.8 and 6.1.1.4'
B B 0.0013 0.0007 'International Tables Vol C Tables 4.2.6.8 and 6.1.1.4'
N N 0.0061 0.0033 'International Tables Vol C Tables 4.2.6.8 and 6.1.1.4'
O O 0.0106 0.0060 'International Tables Vol C Tables 4.2.6.8 and 6.1.1.4'
Y Y -2.7962 3.5667 'International Tables Vol C Tables 4.2.6.8 and 6.1.1.4'

loop_
_geom_angle_atom_site_label_1
_geom_angle_atom_site_label_2
_geom_angle_atom_site_label_3
_geom_angle
N1 C2 C3 124.8(3)
N1 C2 C1 119.6(2)
C3 C2 C1 115.5(2)
C2 C3 C4 130.4(3)
N2 C4 C3 123.7(2)
N2 C4 C5 120.2(2)
C3 C4 C5 116.0(2)
C11 C6 C7 121.0(3)
C11 C6 N1 120.6(2)
C7 C6 N1 118.3(2)
C8 C7 C6 118.4(3)
C8 C7 C13 120.7(3)
C6 C7 C13 120.9(3)
C9 C8 C7 120.8(3)
C10 C9 C8 120.3(3)
C9 C10 C11 121.1(3)
C10 C11 C6 118.2(3)
C10 C11 C12 119.7(3)
C6 C11 C12 122.2(3)
C15 C14 C19 120.9(3)
C15 C14 N2 118.8(2)
C19 C14 N2 120.3(2)
C16 C15 C14 118.5(3)
C16 C15 C21 120.5(3)
C14 C15 C21 120.9(3)
C17 C16 C15 121.5(3)
C16 C17 C18 119.5(3)
C17 C18 C19 121.1(3)
C18 C19 C14 118.5(3)
C18 C19 C20 119.9(3)
C14 C19 C20 121.6(3)
O C22 C23 106.0(3)
C24 C23 C22 107.5(3)
C23 C24 C25 111.4(3)
C24 C25 O 107.4(3)
C2 N1 C6 117.1(2)
C2 N1 Y 122.55(17)
C6 N1 Y 120.01(15)
C4 N2 C14 115.9(2)
C4 N2 Y 123.66(18)
C14 N2 Y 119.96(16)
C22 O C25 107.6(2)
C22 O Y 125.38(17)
C25 O Y 121.46(18)
N2 Y N1 80.03(7)
N2 Y O 153.07(7)
N1 Y O 85.07(7)

loop_
_geom_bond_atom_site_label_1
_geom_bond_atom_site_label_2
_geom_bond_distance
C1 C2 1.513(4)
C2 N1 1.337(3)
C2 C3 1.391(4)
C3 C4 1.398(4)
C4 N2 1.331(3)
C4 C5 1.513(4)
C6 C11 1.399(4)
C6 C7 1.400(4)
C6 N1 1.450(3)
C7 C8 1.395(4)
C7 C13 1.505(4)
C8 C9 1.373(4)
C9 C10 1.372(4)
C10 C11 1.394(4)
C11 C12 1.501(4)
C14 C15 1.393(4)
C14 C19 1.397(4)
C14 N2 1.448(3)
C15 C16 1.385(4)
C15 C21 1.501(4)
C16 C17 1.367(4)
C17 C18 1.383(4)
C18 C19 1.386(4)
C19 C20 1.503(4)
C22 O 1.450(4)
C22 C23 1.484(5)
C23 C24 1.386(5)
C24 C25 1.399(5)
C25 O 1.458(3)
N1 Y 2.337(2)
N2 Y 2.334(2)
O Y 2.3629(18)
